data_9016928
loop_
_publ_author_name
'Abdu, Y. A.'
'Hawthorne, F. C.'

_publ_section_title
;
 Local structure in C2/c clinopyroxenes on the hedenbergite (CaFeSi2O6)-
 ferrosilite (Fe2Si2O6) join: A new interpretation for the Mossbauer spectra
 of Ca-rich C2/c clinopyroxenes and implications for pyroxene exsolution
 Note split-M2-O2-O3 model
 Sample: Hd70Fs30
;
_journal_name_full 'American Mineralogist'
_journal_page_first 1227
_journal_page_last 1234
_journal_volume 98
_journal_year 2013
_chemical_compound_source Synthetic
_chemical_formula_sum 'Ca0.7 Fe1.3 O6 Si2'
_chemical_name_mineral Hedenbergite
_space_group_IT_number 15
_space_group_name_Hall '-C 2yc'
_space_group_name_H-M_alt 'C 1 2/c 1'
_symmetry_space_group_name_H-M 'C 1 2/c 1'
_cell_angle_alpha 90
_cell_angle_beta 105.61
_cell_angle_gamma 90
_cell_length_a 9.819
_cell_length_b 9.056
_cell_length_c 5.242
_cell_formula_units_Z 4
_cell_volume 448.931
_database_code_amcsd 0019863
_exptl_crystal_density_diffrn 3.741
_cod_data_source_file inputs/fixed/downloads/05/05556.cif
_cod_data_source_block 05556
_cod_original_formula_sum 'Fe1.3 Ca.7 Si2 O6'
_cod_database_code 9016928

loop_
_space_group_symop_operation_xyz
x,y,z
1/2+x,1/2+y,z
x,-y,1/2+z
1/2+x,1/2-y,1/2+z
-x,y,1/2-z
1/2-x,1/2+y,1/2-z
-x,-y,-z
1/2-x,1/2-y,-z

loop_
_atom_site_label
_atom_site_fract_x
_atom_site_fract_y
_atom_site_fract_z
_atom_site_occupancy
_atom_site_U_iso_or_equiv
FeM1 0.00000 0.90619 0.25000 1.00000 0.00886
FeM2 0.00000 0.29980 0.25000 0.30000 0.01030
CaM2* 0.00000 0.26270 0.25000 0.70000 0.01030
SiT 0.29077 0.09098 0.23797 1.00000 0.00819
O1 0.12074 0.08997 0.15300 1.00000 0.00960
O2* 0.36140 0.24680 0.32020 0.70000 0.00990
O2** 0.38080 0.23700 0.37450 0.30000 0.00990
O3* 0.36200 0.01900 0.01100 0.70000 0.01030
O3** 0.34630 0.02460 -0.01100 0.30000 0.01030

loop_
_cod_related_entry_id
_cod_related_entry_database
_cod_related_entry_code
1 AMCSD 0019863
